data_4070511
loop_
_publ_author_name
'Carr, Michael J.'
'McGrath, Thomas D.'
'Stone, F. Gordon A.'

_publ_section_title
;
 Synthesis and Reactivity of 10-Vertexarachno-Platinacarboranes
;
_journal_issue 9
_journal_name_full Organometallics
_journal_page_first 2099
_journal_paper_doi 10.1021/om7012056
_journal_volume 27
_journal_year 2008
_chemical_formula_moiety 'C27 H34 B8 I2 P2 Pt'
_chemical_formula_sum 'C27 H34 B8 I2 P2 Pt'
_chemical_formula_weight 955.85
_chemical_name_systematic
; 
 ? 
;
_space_group_IT_number 14
_symmetry_cell_setting monoclinic
_symmetry_space_group_name_Hall '-P 2ybc'
_symmetry_space_group_name_H-M 'P 1 21/c 1'
_atom_sites_solution_hydrogens geom
_atom_sites_solution_primary direct
_atom_sites_solution_secondary difmap
_audit_creation_method SHELXL-97
_cell_angle_alpha 90.00
_cell_angle_beta 101.936(3)
_cell_angle_gamma 90.00
_cell_formula_units_Z 4
_cell_length_a 9.6927(5)
_cell_length_b 19.8328(11)
_cell_length_c 17.7492(10)
_cell_measurement_reflns_used 9875
_cell_measurement_temperature 110(2)
_cell_measurement_theta_max 27.53
_cell_measurement_theta_min 2.56
_cell_volume 3338.2(3)
_computing_cell_refinement
;
  Bruker APEX2 (Bruker, 2003)
;
_computing_data_collection
;
  Bruker APEX2 (Bruker, 2003)
;
_computing_data_reduction
;
  Bruker APEX2 (Bruker, 2003)
;
_computing_molecular_graphics
;
  ORTEP3 for Windows (Farrugia, 1997)
  XSeed (Barbour, 2001)
;
_computing_publication_material
;
  enCIFer (CCDC, 2002)
;
_computing_structure_refinement
;
  SHELXS-97 (Sheldrick, 1986)
;
_computing_structure_solution
;
  SHELXS-97 (Sheldrick, 1986)
;
_diffrn_ambient_temperature 110(2)
_diffrn_measured_fraction_theta_full 0.991
_diffrn_measured_fraction_theta_max 0.965
_diffrn_measurement_device_type 'Bruker-Nonius X8 APEX CCD area detector'
_diffrn_measurement_method 'phi and omega scans'
_diffrn_radiation_monochromator graphite
_diffrn_radiation_source 'fine-focus sealed tube'
_diffrn_radiation_type MoK\a
_diffrn_radiation_wavelength 0.71073
_diffrn_reflns_av_R_equivalents 0.0473
_diffrn_reflns_av_sigmaI/netI 0.0561
_diffrn_reflns_limit_h_max 12
_diffrn_reflns_limit_h_min -12
_diffrn_reflns_limit_k_max 23
_diffrn_reflns_limit_k_min -25
_diffrn_reflns_limit_l_max 22
_diffrn_reflns_limit_l_min -22
_diffrn_reflns_number 23781
_diffrn_reflns_theta_full 25.00
_diffrn_reflns_theta_max 27.53
_diffrn_reflns_theta_min 2.45
_exptl_absorpt_coefficient_mu 6.167
_exptl_absorpt_correction_T_max 0.7086
_exptl_absorpt_correction_T_min 0.2283
_exptl_absorpt_correction_type multi-scan
_exptl_absorpt_process_details 'SADABS (Bruker, 2003)'
_exptl_crystal_colour Colourless
_exptl_crystal_density_diffrn 1.902
_exptl_crystal_density_method 'not measured'
_exptl_crystal_description Needle
_exptl_crystal_F_000 1800
_exptl_crystal_size_max 0.34
_exptl_crystal_size_mid 0.09
_exptl_crystal_size_min 0.06
_refine_diff_density_max 3.526
_refine_diff_density_min -2.545
_refine_diff_density_rms 0.248
_refine_ls_extinction_method none
_refine_ls_goodness_of_fit_ref 1.150
_refine_ls_hydrogen_treatment mixed
_refine_ls_matrix_type full
_refine_ls_number_parameters 373
_refine_ls_number_reflns 7427
_refine_ls_number_restraints 0
_refine_ls_restrained_S_all 1.150
_refine_ls_R_factor_all 0.0755
_refine_ls_R_factor_gt 0.0602
_refine_ls_shift/su_max 0.000
_refine_ls_shift/su_mean 0.000
_refine_ls_structure_factor_coef Fsqd
_refine_ls_weighting_details 'calc w=1/[\s^2^(Fo^2^)+(0.0284P)^2^+56.4633P] where P=(Fo^2^+2Fc^2^)/3'
_refine_ls_weighting_scheme calc
_refine_ls_wR_factor_gt 0.1134
_refine_ls_wR_factor_ref 0.1188
_reflns_number_gt 6231
_reflns_number_total 7427
_reflns_threshold_expression >2sigma(I)
_cod_data_source_file cif.cif
_cod_data_source_block 12
_cod_depositor_comments
;
The following automatic conversions were performed:

'_symmetry_cell_setting' value 'Monoclinic' changed to 'monoclinic'
according to /home/saulius/struct/CIF-dictionaries/cif_core.dic
dictionary named 'cif_core.dic' version 2.4.1 from 2010-06-29.

Automatic conversion script
Id: cif_fix_values 1715 2011-07-08 13:25:40Z adriana 
;
_cod_original_sg_symbol_H-M P21/c
_cod_database_code 4070511

loop_
_symmetry_equiv_pos_as_xyz
'x, y, z'
'-x, y+1/2, -z+1/2'
'-x, -y, -z'
'x, -y-1/2, z-1/2'

loop_
_atom_site_label
_atom_site_type_symbol
_atom_site_fract_x
_atom_site_fract_y
_atom_site_fract_z
_atom_site_U_iso_or_equiv
_atom_site_adp_type
_atom_site_occupancy
_atom_site_symmetry_multiplicity
_atom_site_calc_flag
_atom_site_refinement_flags
Pt9 Pt 0.06644(3) 0.361953(19) 0.30525(2) 0.01341(9) Uani 1 1 d .
I4 I -0.21334(6) 0.44908(4) 0.36700(4) 0.02391(16) Uani 1 1 d .
I8 I -0.14023(6) 0.24936(4) 0.42737(4) 0.02341(16) Uani 1 1 d .
P91 P 0.2352(2) 0.43081(13) 0.27336(13) 0.0143(5) Uani 1 1 d .
P92 P 0.2533(2) 0.30857(13) 0.38520(13) 0.0147(5) Uani 1 1 d .
C6 C -0.1080(9) 0.2640(5) 0.1516(6) 0.019(2) Uani 1 1 d .
C20 C 0.2221(9) 0.4574(5) 0.1750(5) 0.019(2) Uani 1 1 d .
C21 C 0.2155(11) 0.4069(6) 0.1194(6) 0.030(2) Uani 1 1 d .
H21 H 0.2197 0.3608 0.1340 0.037 Uiso 1 1 calc R
C22 C 0.2027(16) 0.4249(7) 0.0423(7) 0.048(4) Uani 1 1 d .
H22 H 0.2000 0.3911 0.0041 0.057 Uiso 1 1 calc R
C23 C 0.1939(17) 0.4926(7) 0.0217(7) 0.054(4) Uani 1 1 d .
H23 H 0.1895 0.5050 -0.0304 0.065 Uiso 1 1 calc R
C24 C 0.1916(15) 0.5422(7) 0.0765(7) 0.043(3) Uani 1 1 d .
H24 H 0.1811 0.5883 0.0617 0.052 Uiso 1 1 calc R
C25 C 0.2047(11) 0.5238(5) 0.1526(6) 0.026(2) Uani 1 1 d .
H25 H 0.2017 0.5576 0.1902 0.031 Uiso 1 1 calc R
C26 C 0.2701(9) 0.5056(5) 0.3320(5) 0.0176(19) Uani 1 1 d .
C27 C 0.3992(10) 0.5409(6) 0.3405(6) 0.024(2) Uani 1 1 d .
H27 H 0.4669 0.5271 0.3119 0.029 Uiso 1 1 calc R
C28 C 0.4271(10) 0.5937(6) 0.3885(6) 0.030(3) Uani 1 1 d .
H28 H 0.5160 0.6155 0.3944 0.036 Uiso 1 1 calc R
C29 C 0.3302(10) 0.6175(5) 0.4298(6) 0.023(2) Uani 1 1 d .
H29 H 0.3510 0.6556 0.4628 0.028 Uiso 1 1 calc R
C30 C 0.2020(10) 0.5842(6) 0.4215(6) 0.025(2) Uani 1 1 d .
H30 H 0.1344 0.5996 0.4495 0.030 Uiso 1 1 calc R
C31 C 0.1708(9) 0.5293(5) 0.3736(6) 0.022(2) Uani 1 1 d .
H31 H 0.0822 0.5074 0.3686 0.026 Uiso 1 1 calc R
C32 C 0.4008(9) 0.3838(5) 0.2979(5) 0.018(2) Uani 1 1 d .
H32A H 0.4001 0.3456 0.2620 0.022 Uiso 1 1 calc R
H32B H 0.4815 0.4135 0.2947 0.022 Uiso 1 1 calc R
C33 C 0.4126(8) 0.3583(5) 0.3801(5) 0.0176(19) Uani 1 1 d .
H33A H 0.4212 0.3969 0.4162 0.021 Uiso 1 1 calc R
H33B H 0.4977 0.3298 0.3951 0.021 Uiso 1 1 calc R
C34 C 0.2522(9) 0.3054(5) 0.4871(5) 0.0175(19) Uani 1 1 d .
C35 C 0.1716(9) 0.3523(5) 0.5172(5) 0.021(2) Uani 1 1 d .
H35 H 0.1153 0.3841 0.4844 0.025 Uiso 1 1 calc R
C36 C 0.1744(10) 0.3522(6) 0.5961(6) 0.028(2) Uani 1 1 d .
H36 H 0.1192 0.3838 0.6172 0.034 Uiso 1 1 calc R
C37 C 0.2553(10) 0.3072(6) 0.6425(6) 0.027(2) Uani 1 1 d .
H37 H 0.2553 0.3072 0.6960 0.033 Uiso 1 1 calc R
C38 C 0.3385(10) 0.2612(6) 0.6134(6) 0.028(2) Uani 1 1 d .
H38 H 0.3965 0.2305 0.6469 0.033 Uiso 1 1 calc R
C39 C 0.3364(9) 0.2602(5) 0.5352(5) 0.020(2) Uani 1 1 d .
H39 H 0.3926 0.2287 0.5147 0.025 Uiso 1 1 calc R
C40 C 0.2928(9) 0.2228(5) 0.3604(5) 0.019(2) Uani 1 1 d .
C41 C 0.4236(10) 0.2029(6) 0.3475(6) 0.025(2) Uani 1 1 d .
H41 H 0.4974 0.2351 0.3519 0.030 Uiso 1 1 calc R
C42 C 0.4478(12) 0.1368(7) 0.3283(7) 0.036(3) Uani 1 1 d .
H42 H 0.5377 0.1242 0.3196 0.044 Uiso 1 1 calc R
C43 C 0.3421(12) 0.0895(7) 0.3218(7) 0.037(3) Uani 1 1 d .
H43 H 0.3600 0.0442 0.3093 0.045 Uiso 1 1 calc R
C44 C 0.2105(12) 0.1073(6) 0.3333(7) 0.034(3) Uani 1 1 d .
H44 H 0.1375 0.0745 0.3277 0.041 Uiso 1 1 calc R
C45 C 0.1847(11) 0.1733(6) 0.3531(6) 0.026(2) Uani 1 1 d .
H45 H 0.0945 0.1853 0.3619 0.032 Uiso 1 1 calc R
B1 B -0.2640(11) 0.3742(6) 0.1900(7) 0.023(2) Uani 1 1 d .
H1 H -0.3548 0.4092 0.1698 0.027 Uiso 1 1 calc R
B2 B -0.2652(11) 0.2911(6) 0.1585(7) 0.023(2) Uani 1 1 d .
H2 H -0.3603 0.2720 0.1170 0.028 Uiso 1 1 calc R
B3 B -0.2751(10) 0.3065(6) 0.2537(7) 0.020(2) Uani 1 1 d .
H3 H -0.3738 0.2971 0.2756 0.024 Uiso 1 1 calc R
B4 B -0.1628(9) 0.3746(6) 0.2848(6) 0.018(2) Uani 1 1 d .
B5 B -0.1504(10) 0.3482(6) 0.1262(6) 0.020(2) Uani 1 1 d .
H5 H -0.1157 0.3646 0.0727 0.024 Uiso 1 1 calc R
B7 B -0.1725(10) 0.2366(6) 0.2302(7) 0.021(2) Uani 1 1 d .
H7 H -0.1539 0.1817 0.2431 0.026 Uiso 1 1 calc R
B8 B -0.1093(9) 0.2925(6) 0.3180(6) 0.015(2) Uani 1 1 d .
B10 B -0.0927(11) 0.4072(7) 0.2083(6) 0.023(3) Uani 1 1 d .
H10 H -0.0415 0.4539 0.1915 0.028 Uiso 1 1 calc R
H6B H -0.118(11) 0.236(6) 0.112(7) 0.028 Uiso 1 1 d .
H51 H -0.034(11) 0.380(6) 0.163(6) 0.028 Uiso 1 1 d .
H6A H -0.002(11) 0.271(6) 0.177(6) 0.028 Uiso 1 1 d .
H78 H -0.056(11) 0.256(6) 0.284(6) 0.028 Uiso 1 1 d .

loop_
_atom_site_aniso_label
_atom_site_aniso_U_11
_atom_site_aniso_U_22
_atom_site_aniso_U_33
_atom_site_aniso_U_23
_atom_site_aniso_U_13
_atom_site_aniso_U_12
Pt9 0.00699(14) 0.0171(2) 0.01552(16) -0.00012(15) 0.00100(11) -0.00153(13)
I4 0.0122(3) 0.0266(4) 0.0334(4) -0.0096(3) 0.0057(2) -0.0007(2)
I8 0.0216(3) 0.0295(4) 0.0199(3) 0.0017(3) 0.0060(2) -0.0068(3)
P91 0.0082(9) 0.0169(14) 0.0176(11) 0.0021(9) 0.0021(8) 0.0011(8)
P92 0.0096(9) 0.0169(14) 0.0163(11) -0.0002(9) -0.0001(8) -0.0021(8)
C6 0.019(4) 0.024(6) 0.014(5) -0.008(4) 0.003(4) -0.006(4)
C20 0.024(4) 0.021(6) 0.011(4) 0.008(4) 0.006(4) 0.009(4)
C21 0.040(6) 0.018(6) 0.034(6) -0.005(5) 0.009(5) 0.002(5)
C22 0.094(11) 0.029(8) 0.024(6) -0.005(5) 0.022(7) 0.006(7)
C23 0.101(12) 0.037(9) 0.021(6) -0.001(6) 0.006(7) -0.008(8)
C24 0.069(9) 0.025(7) 0.038(7) 0.005(6) 0.016(6) -0.013(6)
C25 0.039(6) 0.016(6) 0.022(5) -0.001(4) 0.004(4) -0.003(4)
C26 0.015(4) 0.022(6) 0.014(4) -0.002(4) -0.001(3) -0.003(4)
C27 0.018(4) 0.029(6) 0.027(5) -0.008(4) 0.009(4) -0.004(4)
C28 0.016(4) 0.037(7) 0.036(6) 0.003(5) 0.002(4) -0.001(4)
C29 0.023(5) 0.017(6) 0.026(5) -0.006(4) -0.003(4) 0.001(4)
C30 0.022(5) 0.023(6) 0.032(6) -0.005(5) 0.008(4) 0.006(4)
C31 0.016(4) 0.022(6) 0.026(5) 0.002(4) 0.003(4) 0.004(4)
C32 0.012(4) 0.020(6) 0.024(5) 0.001(4) 0.008(3) 0.000(3)
C33 0.011(4) 0.021(5) 0.020(5) 0.004(4) 0.002(3) -0.002(4)
C34 0.013(4) 0.018(6) 0.020(5) 0.001(4) 0.001(3) -0.005(3)
C35 0.019(4) 0.023(6) 0.020(5) -0.003(4) 0.001(4) -0.001(4)
C36 0.021(4) 0.042(8) 0.023(5) -0.007(5) 0.006(4) -0.009(4)
C37 0.027(5) 0.041(7) 0.013(5) 0.002(4) 0.002(4) -0.016(5)
C38 0.024(5) 0.031(7) 0.026(5) 0.011(5) 0.000(4) -0.009(4)
C39 0.015(4) 0.025(6) 0.021(5) 0.000(4) 0.002(4) -0.001(4)
C40 0.019(4) 0.020(6) 0.018(5) 0.004(4) 0.004(4) 0.002(4)
C41 0.020(4) 0.026(6) 0.028(5) -0.001(4) -0.001(4) 0.003(4)
C42 0.032(6) 0.035(7) 0.043(7) -0.010(6) 0.009(5) 0.013(5)
C43 0.043(6) 0.026(7) 0.040(7) -0.006(5) 0.000(5) 0.009(5)
C44 0.042(6) 0.015(6) 0.043(7) 0.001(5) 0.004(5) 0.001(5)
C45 0.027(5) 0.021(6) 0.031(6) -0.005(5) 0.005(4) 0.007(4)
B1 0.016(5) 0.021(7) 0.032(6) 0.001(5) 0.006(4) -0.003(4)
B2 0.018(5) 0.024(7) 0.026(6) -0.005(5) 0.001(4) -0.010(4)
B3 0.008(4) 0.021(7) 0.030(6) -0.004(5) -0.001(4) -0.001(4)
B4 0.005(4) 0.026(7) 0.023(5) -0.002(5) 0.001(4) 0.005(4)
B5 0.011(4) 0.033(8) 0.015(5) -0.008(5) -0.003(4) -0.008(4)
B7 0.012(4) 0.023(7) 0.026(6) 0.003(5) -0.003(4) -0.004(4)
B8 0.008(4) 0.014(6) 0.023(5) 0.000(4) 0.005(4) -0.003(4)
B10 0.020(5) 0.029(7) 0.018(5) 0.015(5) 0.001(4) 0.000(4)

loop_
_atom_type_symbol
_atom_type_description
_atom_type_scat_dispersion_real
_atom_type_scat_dispersion_imag
_atom_type_scat_source
C C 0.0033 0.0016 'International Tables Vol C Tables 4.2.6.8 and 6.1.1.4'
H H 0.0000 0.0000 'International Tables Vol C Tables 4.2.6.8 and 6.1.1.4'
B B 0.0013 0.0007 'International Tables Vol C Tables 4.2.6.8 and 6.1.1.4'
P P 0.1023 0.0942 'International Tables Vol C Tables 4.2.6.8 and 6.1.1.4'
I I -0.4742 1.8119 'International Tables Vol C Tables 4.2.6.8 and 6.1.1.4'
Pt Pt -1.7033 8.3905 'International Tables Vol C Tables 4.2.6.8 and 6.1.1.4'

loop_
_geom_angle_atom_site_label_1
_geom_angle_atom_site_label_2
_geom_angle_atom_site_label_3
_geom_angle
B4 Pt9 B8 47.2(4)
B4 Pt9 B10 46.8(4)
B8 Pt9 B10 84.6(4)
B4 Pt9 P91 130.0(3)
B8 Pt9 P91 171.7(3)
B10 Pt9 P91 89.1(3)
B4 Pt9 P92 142.4(3)
B8 Pt9 P92 99.9(3)
B10 Pt9 P92 168.2(3)
P91 Pt9 P92 85.18(8)
C20 P91 C26 106.6(5)
C20 P91 C32 105.2(4)
C26 P91 C32 103.3(4)
C20 P91 Pt9 120.2(3)
C26 P91 Pt9 114.0(3)
C32 P91 Pt9 105.9(3)
C34 P92 C40 104.7(4)
C34 P92 C33 104.2(4)
C40 P92 C33 105.5(4)
C34 P92 Pt9 117.5(3)
C40 P92 Pt9 117.2(3)
C33 P92 Pt9 106.4(3)
B2 C6 B7 63.1(6)
B2 C6 B5 62.4(6)
B7 C6 B5 113.6(8)
B2 C6 H6B 108(7)
B7 C6 H6B 117(7)
B5 C6 H6B 114(8)
B2 C6 H6A 140(6)
B7 C6 H6A 101(6)
B5 C6 H6A 98(6)
H6B C6 H6A 111(9)
C25 C20 C21 119.8(9)
C25 C20 P91 122.7(8)
C21 C20 P91 117.3(8)
C22 C21 C20 119.5(11)
C22 C21 H21 120.3
C20 C21 H21 120.3
C23 C22 C21 119.5(11)
C23 C22 H22 120.2
C21 C22 H22 120.2
C24 C23 C22 120.7(12)
C24 C23 H23 119.6
C22 C23 H23 119.6
C25 C24 C23 119.1(12)
C25 C24 H24 120.4
C23 C24 H24 120.4
C20 C25 C24 121.1(10)
C20 C25 H25 119.4
C24 C25 H25 119.4
C31 C26 C27 117.6(9)
C31 C26 P91 120.7(7)
C27 C26 P91 121.7(7)
C28 C27 C26 120.8(9)
C28 C27 H27 119.6
C26 C27 H27 119.6
C27 C28 C29 122.1(9)
C27 C28 H28 119.0
C29 C28 H28 119.0
C30 C29 C28 118.1(10)
C30 C29 H29 120.9
C28 C29 H29 120.9
C31 C30 C29 121.3(9)
C31 C30 H30 119.4
C29 C30 H30 119.4
C30 C31 C26 120.1(9)
C30 C31 H31 120.0
C26 C31 H31 120.0
C33 C32 P91 106.6(6)
C33 C32 H32A 110.4
P91 C32 H32A 110.4
C33 C32 H32B 110.4
P91 C32 H32B 110.4
H32A C32 H32B 108.6
C32 C33 P92 109.0(6)
C32 C33 H33A 109.9
P92 C33 H33A 109.9
C32 C33 H33B 109.9
P92 C33 H33B 109.9
H33A C33 H33B 108.3
C39 C34 C35 120.2(9)
C39 C34 P92 120.9(7)
C35 C34 P92 118.7(7)
C34 C35 C36 119.3(10)
C34 C35 H35 120.3
C36 C35 H35 120.3
C37 C36 C35 120.1(10)
C37 C36 H36 119.9
C35 C36 H36 119.9
C36 C37 C38 121.1(9)
C36 C37 H37 119.4
C38 C37 H37 119.4
C39 C38 C37 119.6(10)
C39 C38 H38 120.2
C37 C38 H38 120.2
C34 C39 C38 119.6(9)
C34 C39 H39 120.2
C38 C39 H39 120.2
C41 C40 C45 118.0(10)
C41 C40 P92 123.3(8)
C45 C40 P92 118.7(7)
C42 C41 C40 120.9(10)
C42 C41 H41 119.5
C40 C41 H41 119.5
C43 C42 C41 120.3(10)
C43 C42 H42 119.8
C41 C42 H42 119.8
C42 C43 C44 120.5(11)
C42 C43 H43 119.7
C44 C43 H43 119.7
C43 C44 C45 119.9(11)
C43 C44 H44 120.1
C45 C44 H44 120.1
C44 C45 C40 120.3(9)
C44 C45 H45 119.8
C40 C45 H45 119.8
B2 B1 B10 110.9(8)
B2 B1 B4 106.0(8)
B10 B1 B4 60.2(6)
B2 B1 B3 59.4(7)
B10 B1 B3 110.2(8)
B4 B1 B3 59.3(6)
B2 B1 B5 59.6(6)
B10 B1 B5 63.0(6)
B4 B1 B5 107.9(7)
B3 B1 B5 108.0(8)
B2 B1 H1 122.1
B10 B1 H1 118.7
B4 B1 H1 123.2
B3 B1 H1 121.7
B5 B1 H1 121.1
C6 B2 B3 111.6(8)
C6 B2 B1 112.9(8)
B3 B2 B1 61.3(7)
C6 B2 B5 61.9(6)
B3 B2 B5 111.5(8)
B1 B2 B5 62.1(6)
C6 B2 B7 60.8(6)
B3 B2 B7 62.0(7)
B1 B2 B7 112.3(8)
B5 B2 B7 111.4(7)
C6 B2 H2 119.4
B3 B2 H2 119.7
B1 B2 H2 118.8
B5 B2 H2 119.4
B7 B2 H2 119.6
B2 B3 B4 106.6(8)
B2 B3 B1 59.4(7)
B4 B3 B1 60.1(6)
B2 B3 B8 111.6(7)
B4 B3 B8 60.1(6)
B1 B3 B8 111.0(7)
B2 B3 B7 59.7(7)
B4 B3 B7 109.2(7)
B1 B3 B7 108.9(8)
B8 B3 B7 64.1(6)
B2 B3 H3 122.0
B4 B3 H3 122.7
B1 B3 H3 121.2
B8 B3 H3 118.2
B7 B3 H3 120.2
B3 B4 B10 110.8(8)
B3 B4 B1 60.6(6)
B10 B4 B1 59.5(6)
B3 B4 B8 61.1(6)
B10 B4 B8 117.4(7)
B1 B4 B8 112.4(8)
B3 B4 Pt9 120.5(7)
B10 B4 Pt9 68.3(5)
B1 B4 Pt9 120.2(6)
B8 B4 Pt9 67.8(4)
B3 B4 I4 121.1(6)
B10 B4 I4 116.0(7)
B1 B4 I4 118.6(6)
B8 B4 I4 119.1(6)
Pt9 B4 I4 108.9(4)
C6 B5 B2 55.7(6)
C6 B5 B1 104.5(8)
B2 B5 B1 58.3(6)
C6 B5 B10 112.3(7)
B2 B5 B10 104.9(7)
B1 B5 B10 57.0(6)
C6 B5 H5 113.5
B2 B5 H5 141.4
B1 B5 H5 140.9
B10 B5 H5 112.8
C6 B5 H51 101(5)
B2 B5 H51 132(5)
B1 B5 H51 97(5)
B10 B5 H51 40(5)
H5 B5 H51 84.3
C6 B7 B2 56.1(6)
C6 B7 B3 104.7(8)
B2 B7 B3 58.3(6)
C6 B7 B8 111.5(7)
B2 B7 B8 105.2(8)
B3 B7 B8 57.6(6)
C6 B7 H7 113.6
B2 B7 H7 141.1
B3 B7 H7 140.6
B8 B7 H7 112.8
C6 B7 H78 95(4)
B2 B7 H78 123(5)
B3 B7 H78 92(5)
B8 B7 H78 36(4)
H7 B7 H78 93.5
B4 B8 B3 58.9(6)
B4 B8 B7 103.9(7)
B3 B8 B7 58.4(6)
B4 B8 I8 124.6(6)
B3 B8 I8 110.8(6)
B7 B8 I8 114.6(6)
B4 B8 Pt9 65.0(4)
B3 B8 Pt9 116.3(7)
B7 B8 Pt9 113.5(6)
I8 B8 Pt9 125.1(5)
B4 B8 H78 123(6)
B3 B8 H78 102(5)
B7 B8 H78 46(5)
I8 B8 H78 113(6)
Pt9 B8 H78 84(6)
B1 B10 B4 60.3(6)
B1 B10 B5 60.0(6)
B4 B10 B5 105.7(8)
B1 B10 Pt9 117.9(7)
B4 B10 Pt9 64.9(4)
B5 B10 Pt9 113.3(7)
B1 B10 H10 135.6
B4 B10 H10 140.5
B5 B10 H10 112.9
Pt9 B10 H10 105.2
B1 B10 H51 106(5)
B4 B10 H51 132(5)
B5 B10 H51 46(5)
Pt9 B10 H51 90(5)
H10 B10 H51 83.8

loop_
_geom_bond_atom_site_label_1
_geom_bond_atom_site_label_2
_geom_bond_distance
Pt9 B4 2.191(9)
Pt9 B8 2.237(9)
Pt9 B10 2.247(11)
Pt9 P91 2.290(2)
Pt9 P92 2.314(2)
I4 B4 2.202(11)
I8 B8 2.199(10)
P91 C20 1.803(9)
P91 C26 1.803(10)
P91 C32 1.829(9)
P92 C34 1.812(9)
P92 C40 1.818(10)
P92 C33 1.849(9)
C6 B2 1.645(14)
C6 B7 1.729(15)
C6 B5 1.758(16)
C6 H6B 0.88(12)
C6 H6A 1.04(11)
C20 C25 1.377(14)
C20 C21 1.397(14)
C21 C22 1.395(16)
C21 H21 0.9500
C22 C23 1.389(19)
C22 H22 0.9500
C23 C24 1.386(18)
C23 H23 0.9500
C24 C25 1.380(15)
C24 H24 0.9500
C25 H25 0.9500
C26 C31 1.410(12)
C26 C27 1.414(12)
C27 C28 1.343(15)
C27 H27 0.9500
C28 C29 1.388(14)
C28 H28 0.9500
C29 C30 1.388(14)
C29 H29 0.9500
C30 C31 1.377(14)
C30 H30 0.9500
C31 H31 0.9500
C32 C33 1.527(13)
C32 H32A 0.9900
C32 H32B 0.9900
C33 H33A 0.9900
C33 H33B 0.9900
C34 C39 1.382(13)
C34 C35 1.391(13)
C35 C36 1.394(13)
C35 H35 0.9500
C36 C37 1.350(15)
C36 H36 0.9500
C37 C38 1.387(16)
C37 H37 0.9500
C38 C39 1.385(14)
C38 H38 0.9500
C39 H39 0.9500
C40 C41 1.391(13)
C40 C45 1.422(14)
C41 C42 1.387(16)
C41 H41 0.9500
C42 C43 1.377(17)
C42 H42 0.9500
C43 C44 1.379(16)
C43 H43 0.9500
C44 C45 1.392(15)
C44 H44 0.9500
C45 H45 0.9500
B1 B2 1.740(17)
B1 B10 1.751(15)
B1 B4 1.764(16)
B1 B3 1.774(17)
B1 B5 1.809(15)
B1 H1 1.1200
B2 B3 1.740(16)
B2 B5 1.765(16)
B2 B7 1.767(17)
B2 H2 1.1200
B3 B4 1.750(15)
B3 B8 1.790(14)
B3 B7 1.806(16)
B3 H3 1.1200
B4 B10 1.762(15)
B4 B8 1.772(16)
B5 B10 1.861(17)
B5 H5 1.1200
B5 H51 1.34(11)
B7 B8 1.908(16)
B7 H7 1.1200
B7 H78 1.38(11)
B8 H78 1.13(11)
B10 H10 1.1200
B10 H51 1.21(11)
